data_2020340
loop_
_publ_author_name
'Zhao, J.-T.'
'Chabot, B.'
'Parthe, E.'

_publ_section_title
;
 Sc7Re4Si10, a ternary substitution variant of the Ho11Ge10 type
;
_journal_name_full 'Acta Crystallographica C (39,1983-)'
_journal_page_first 397
_journal_page_last 399
_journal_volume 44
_journal_year 1988
_chemical_formula_sum 'Re3.345 Sc7 Si10.654'
_chemical_name_systematic 'Sc7 Re3.345 Si10.654'
_space_group_IT_number 139
_symmetry_space_group_name_Hall '-I 4 2'
_symmetry_space_group_name_H-M 'I 4/m m m'
_cell_angle_alpha 90
_cell_angle_beta 90
_cell_angle_gamma 90
_cell_formula_units_Z 4
_cell_length_a 9.8123
_cell_length_b 9.8123
_cell_length_c 14.274
_cell_volume 1374.318
_citation_journal_id_ASTM ACSCEE
_cod_data_source_file Zhao_ACSCEE_1988_1458.cif
_cod_data_source_block Re3.345Sc7Si10.654
_cod_database_code 2020340

loop_
_symmetry_equiv_pos_as_xyz
x,y,z
-y,x,z
-x,-y,z
y,-x,z
x,-y,-z
y,x,-z
-x,y,-z
-y,-x,-z
-x,-y,-z
y,-x,-z
x,y,-z
-y,x,-z
-x,y,z
-y,-x,z
x,-y,z
y,x,z
x+1/2,y+1/2,z+1/2
-y+1/2,x+1/2,z+1/2
-x+1/2,-y+1/2,z+1/2
y+1/2,-x+1/2,z+1/2
x+1/2,-y+1/2,-z+1/2
y+1/2,x+1/2,-z+1/2
-x+1/2,y+1/2,-z+1/2
-y+1/2,-x+1/2,-z+1/2
-x+1/2,-y+1/2,-z+1/2
y+1/2,-x+1/2,-z+1/2
x+1/2,y+1/2,-z+1/2
-y+1/2,x+1/2,-z+1/2
-x+1/2,y+1/2,z+1/2
-y+1/2,-x+1/2,z+1/2
x+1/2,-y+1/2,z+1/2
y+1/2,x+1/2,z+1/2

loop_
_atom_site_label
_atom_site_type_symbol
_atom_site_fract_x
_atom_site_fract_y
_atom_site_fract_z
_atom_site_occupancy
_atom_site_U_iso_or_equiv
Si4 Si 0.1085 0.1085 0 0.947 0.0
Si6 Si 0 0.5 0.25 1 0.0
Re1 Re 0 0.33269 0.10682 0.81 0.0
Sc3 Sc 0 0 0.1661 1 0.0
Si1 Si 0 0.33269 0.10682 0.19 0.0
Si5 Si 0 0 0.3987 1 0.0
Si3 Si 0.1269 0.5 0 1 0.0
Re2 Re 0.1085 0.1085 0 0.053 0.0
Si2 Si 0.2072 0.2072 0.1723 1 0.0
Sc1 Sc 0 0.2533 0.3143 1 0.0
Sc2 Sc 0.315 0.315 0 1 0.0
